data_4303946
loop_
_publ_author_name
'Amnon Herman'
'Joseph M. Tanski'
'Michael F. Tibbetts'
'Craig M. Anderson'

_publ_section_title
;
Synthesis, Characterization, and in Vitro Evaluation of a Potentially
Selective Anticancer, Mixed-Metal [Ruthenium(III)-Platinum(II)]
Trinuclear Complex
;
_journal_name_full 'Inorganic Chemistry'
_journal_page_first 274
_journal_page_last 280
_journal_paper_doi 10.1021/ic062419h
_journal_volume 47
_journal_year 2008
_chemical_formula_sum 'C66 H72 Cl10 N4 O4 P2 Pt Ru2 S2'
_chemical_formula_weight 1863.07
_chemical_name_systematic
;
 ?
;
_space_group_IT_number 2
_symmetry_cell_setting triclinic
_symmetry_space_group_name_Hall '-P 1'
_symmetry_space_group_name_H-M 'P -1'
_atom_sites_solution_hydrogens geom
_atom_sites_solution_primary direct
_atom_sites_solution_secondary difmap
_audit_creation_method SHELXL-97
_cell_angle_alpha 76.9810(10)
_cell_angle_beta 73.2570(10)
_cell_angle_gamma 84.7990(10)
_cell_formula_units_Z 2
_cell_length_a 14.6756(7)
_cell_length_b 15.3198(7)
_cell_length_c 17.0886(8)
_cell_measurement_reflns_used 7463
_cell_measurement_temperature 125(2)
_cell_measurement_theta_max 27.85
_cell_measurement_theta_min 2.45
_cell_volume 3583.2(3)
_computing_cell_refinement 'Bruker SMART'
_computing_data_collection 'Bruker SMART'
_computing_data_reduction 'Bruker SAINT'
_computing_molecular_graphics 'Bruker SHELXTL'
_computing_publication_material 'Bruker SHELXTL'
_computing_structure_refinement 'SHELXL-97 (Sheldrick, 1997)'
_computing_structure_solution 'SHELXS-97 (Sheldrick, 1990)'
_diffrn_ambient_temperature 125(2)
_diffrn_measured_fraction_theta_full 0.906
_diffrn_measured_fraction_theta_max 0.906
_diffrn_measurement_device_type 'CCD area detector'
_diffrn_measurement_method 'phi and omega scans'
_diffrn_radiation_monochromator graphite
_diffrn_radiation_source 'fine-focus sealed tube'
_diffrn_radiation_type MoK\a
_diffrn_radiation_wavelength 0.71073
_diffrn_reflns_av_R_equivalents 0.0497
_diffrn_reflns_av_sigmaI/netI 0.0688
_diffrn_reflns_limit_h_max 19
_diffrn_reflns_limit_h_min -19
_diffrn_reflns_limit_k_max 19
_diffrn_reflns_limit_k_min -19
_diffrn_reflns_limit_l_max 22
_diffrn_reflns_limit_l_min -22
_diffrn_reflns_number 42414
_diffrn_reflns_theta_full 28.52
_diffrn_reflns_theta_max 28.52
_diffrn_reflns_theta_min 1.45
_exptl_absorpt_coefficient_mu 2.889
_exptl_absorpt_correction_T_max 0.9056
_exptl_absorpt_correction_T_min 0.4583
_exptl_absorpt_correction_type empirical
_exptl_absorpt_process_details SADABS
_exptl_crystal_colour orange
_exptl_crystal_density_diffrn 1.727
_exptl_crystal_density_method 'not measured'
_exptl_crystal_description needle
_exptl_crystal_F_000 1852
_exptl_crystal_size_max 0.32
_exptl_crystal_size_mid 0.07
_exptl_crystal_size_min 0.04
_platon_squeeze_details
;
The unit cell contains four molecule of acetone.
Two refined normally. The other 2 are disordered
and have been treated as a diffuse contribution to the
overall scattering without specific atom postions
by SQUEEZE/PLATON.
;
_refine_diff_density_max 1.300
_refine_diff_density_min -0.793
_refine_diff_density_rms 0.131
_refine_ls_extinction_method none
_refine_ls_goodness_of_fit_ref 1.009
_refine_ls_hydrogen_treatment constr
_refine_ls_matrix_type full
_refine_ls_number_parameters 793
_refine_ls_number_reflns 16490
_refine_ls_number_restraints 0
_refine_ls_restrained_S_all 1.009
_refine_ls_R_factor_all 0.0592
_refine_ls_R_factor_gt 0.0377
_refine_ls_shift/su_max 0.006
_refine_ls_shift/su_mean 0.000
_refine_ls_structure_factor_coef Fsqd
_refine_ls_weighting_details 'calc w=1/[\s^2^(Fo^2^)+(0.0141P)^2^+0.0000P] where P=(Fo^2^+2Fc^2^)/3'
_refine_ls_weighting_scheme calc
_refine_ls_wR_factor_gt 0.0620
_refine_ls_wR_factor_ref 0.0671
_reflns_number_gt 12071
_reflns_number_total 16490
_reflns_threshold_expression >2sigma(I)
_cod_data_source_file ic062419h-file003.cif
_cod_data_source_block ru2pttpp
_cod_depositor_comments
;
The following automatic conversions were performed:
'_symmetry_cell_setting' value 'Triclinic' changed to 'triclinic'
according to '/home/saulius/struct/CIF-dictionaries/cif_core.dic'
dictionary named 'cif_core.dic' version 2.4.1 from 2010-06-29.

Automatic conversion script
Id: cif_fix_enum 1527 2010-12-29 10:47:43Z saulius 
;
_cod_database_code 4303946

loop_
_symmetry_equiv_pos_as_xyz
'x, y, z'
'-x, -y, -z'

loop_
_atom_site_label
_atom_site_type_symbol
_atom_site_fract_x
_atom_site_fract_y
_atom_site_fract_z
_atom_site_U_iso_or_equiv
_atom_site_adp_type
_atom_site_occupancy
_atom_site_symmetry_multiplicity
_atom_site_calc_flag
_atom_site_refinement_flags
_atom_site_disorder_assembly
_atom_site_disorder_group
Ru1 Ru -1.20891(2) 0.31951(2) 0.709661(19) 0.01728(7) Uani 1 1 d . . .
Ru1A Ru -0.28289(2) 0.64588(2) 0.23688(2) 0.02197(8) Uani 1 1 d . . .
Pt1A Pt 0.0000 1.0000 0.0000 0.01736(6) Uani 1 2 d S . .
Pt1 Pt -1.5000 0.0000 1.0000 0.01786(6) Uani 1 2 d S . .
Cl1A Cl 0.10272(6) 0.97383(6) 0.08183(6) 0.0224(2) Uani 1 1 d . . .
Cl1 Cl -1.40476(6) 0.00545(7) 1.08458(6) 0.0243(2) Uani 1 1 d . . .
Cl2 Cl -1.30466(7) 0.33097(6) 0.61867(6) 0.0225(2) Uani 1 1 d . . .
Cl2A Cl -0.19992(8) 0.62383(7) 0.33902(7) 0.0321(3) Uani 1 1 d . . .
Cl3 Cl -1.30303(7) 0.42891(7) 0.77591(6) 0.0279(2) Uani 1 1 d . . .
Cl3A Cl -0.16938(7) 0.56045(7) 0.15772(7) 0.0291(2) Uani 1 1 d . . .
Cl4 Cl -1.11717(7) 0.30206(7) 0.80428(6) 0.0305(3) Uani 1 1 d . . .
Cl4A Cl -0.36239(7) 0.67605(7) 0.13090(7) 0.0311(3) Uani 1 1 d . . .
Cl5 Cl -1.11511(7) 0.20569(7) 0.64987(6) 0.0265(2) Uani 1 1 d . . .
Cl5A Cl -0.39697(7) 0.73666(7) 0.31355(7) 0.0352(3) Uani 1 1 d . . .
N1 N -1.4166(2) 0.0900(2) 0.90926(18) 0.0166(7) Uani 1 1 d . . .
N1A N -0.0845(2) 0.9009(2) 0.07805(19) 0.0188(7) Uani 1 1 d . . .
N2 N -1.2989(2) 0.2205(2) 0.79432(18) 0.0186(7) Uani 1 1 d . . .
N2A N -0.1983(2) 0.7579(2) 0.17440(19) 0.0199(7) Uani 1 1 d . . .
S1 S -1.11263(7) 0.42706(7) 0.61483(6) 0.0235(2) Uani 1 1 d . . .
S1A S -0.37284(7) 0.52200(7) 0.30222(7) 0.0284(3) Uani 1 1 d . . .
O1 O -1.0453(2) 0.39866(19) 0.54127(17) 0.0366(8) Uani 1 1 d . . .
O1A O -0.3445(2) 0.43848(18) 0.27108(18) 0.0377(8) Uani 1 1 d . . .
O1S O 0.0937(4) 1.4054(4) 0.1657(3) 0.130(2) Uani 1 1 d . . .
P1 P -0.61186(7) 0.19563(7) 0.31594(7) 0.0230(2) Uani 1 1 d . . .
P2 P -0.10882(8) 1.17667(7) 0.21521(7) 0.0240(2) Uani 1 1 d . . .
C1 C -1.3207(3) 0.0783(3) 0.8872(2) 0.0219(9) Uani 1 1 d . . .
H1B H -1.2926 0.0246 0.9115 0.026 Uiso 1 1 calc R . .
C1A C -0.0466(3) 0.8228(3) 0.1102(2) 0.0210(9) Uani 1 1 d . . .
H1AB H 0.0205 0.8162 0.0997 0.025 Uiso 1 1 calc R . .
C1S C 0.2360(4) 1.4469(4) 0.0654(4) 0.0728(18) Uani 1 1 d . . .
H1SA H 0.2604 1.3924 0.0964 0.109 Uiso 1 1 calc R . .
H1SB H 0.2684 1.4990 0.0678 0.109 Uiso 1 1 calc R . .
H1SC H 0.2478 1.4423 0.0070 0.109 Uiso 1 1 calc R . .
C2 C -1.2636(3) 0.1433(3) 0.8298(2) 0.0200(9) Uani 1 1 d . . .
H2A H -1.1966 0.1329 0.8150 0.024 Uiso 1 1 calc R . .
C2A C -0.1028(3) 0.7520(3) 0.1580(2) 0.0215(9) Uani 1 1 d . . .
H2AA H -0.0735 0.6978 0.1799 0.026 Uiso 1 1 calc R . .
C2S C 0.1343(5) 1.4572(5) 0.1025(4) 0.075(2) Uani 1 1 d . . .
C3 C -1.3946(3) 0.2310(2) 0.8165(2) 0.0189(9) Uani 1 1 d . . .
H3A H -1.4226 0.2850 0.7927 0.023 Uiso 1 1 calc R . .
C3A C -0.2358(3) 0.8377(3) 0.1451(2) 0.0222(9) Uani 1 1 d . . .
H3AA H -0.3031 0.8455 0.1579 0.027 Uiso 1 1 calc R . .
C3S C 0.0851(4) 1.5349(5) 0.0582(5) 0.106(3) Uani 1 1 d . . .
H3SA H 0.0160 1.5300 0.0816 0.159 Uiso 1 1 calc R . .
H3SB H 0.1022 1.5342 -0.0015 0.159 Uiso 1 1 calc R . .
H3SC H 0.1051 1.5912 0.0655 0.159 Uiso 1 1 calc R . .
C4 C -1.4526(3) 0.1662(3) 0.8722(2) 0.0204(9) Uani 1 1 d . . .
H4A H -1.5197 0.1755 0.8848 0.025 Uiso 1 1 calc R . .
C4A C -0.1800(3) 0.9082(3) 0.0973(2) 0.0198(9) Uani 1 1 d . . .
H4AA H -0.2094 0.9633 0.0774 0.024 Uiso 1 1 calc R . .
C5 C -1.0481(3) 0.4820(3) 0.6601(3) 0.0326(11) Uani 1 1 d . . .
H5A H -1.0172 0.5339 0.6190 0.049 Uiso 1 1 calc R . .
H5B H -0.9996 0.4407 0.6782 0.049 Uiso 1 1 calc R . .
H5C H -1.0914 0.5022 0.7085 0.049 Uiso 1 1 calc R . .
C5A C -0.3845(3) 0.4956(3) 0.4113(3) 0.0509(14) Uani 1 1 d . . .
H5AA H -0.4305 0.4480 0.4386 0.076 Uiso 1 1 calc R . .
H5AB H -0.4067 0.5490 0.4347 0.076 Uiso 1 1 calc R . .
H5AC H -0.3226 0.4751 0.4209 0.076 Uiso 1 1 calc R . .
C6A C -0.4940(3) 0.5433(3) 0.3048(3) 0.0507(14) Uani 1 1 d . . .
H6AA H -0.5314 0.4917 0.3397 0.076 Uiso 1 1 calc R . .
H6AB H -0.5006 0.5535 0.2480 0.076 Uiso 1 1 calc R . .
H6AC H -0.5173 0.5966 0.3282 0.076 Uiso 1 1 calc R . .
C6 C -1.1794(3) 0.5177(3) 0.5748(3) 0.0350(11) Uani 1 1 d . . .
H6A H -1.1365 0.5601 0.5310 0.053 Uiso 1 1 calc R . .
H6B H -1.2147 0.5479 0.6197 0.053 Uiso 1 1 calc R . .
H6C H -1.2242 0.4959 0.5512 0.053 Uiso 1 1 calc R . .
C11 C -0.7280(3) 0.2350(3) 0.3660(3) 0.0262(10) Uani 1 1 d . . .
C12 C -0.7565(3) 0.2320(3) 0.4512(3) 0.0322(11) Uani 1 1 d . . .
H12A H -0.7117 0.2177 0.4831 0.039 Uiso 1 1 calc R . .
C13 C -0.8514(3) 0.2503(3) 0.4895(3) 0.0354(11) Uani 1 1 d . . .
H13A H -0.8715 0.2485 0.5479 0.043 Uiso 1 1 calc R . .
C14 C -0.9165(3) 0.2709(3) 0.4435(3) 0.0354(11) Uani 1 1 d . . .
H14A H -0.9815 0.2820 0.4704 0.042 Uiso 1 1 calc R . .
C15 C -0.8871(3) 0.2756(3) 0.3580(3) 0.0363(11) Uani 1 1 d . . .
H15A H -0.9318 0.2908 0.3262 0.044 Uiso 1 1 calc R . .
C16 C -0.7931(3) 0.2581(3) 0.3190(3) 0.0324(11) Uani 1 1 d . . .
H16A H -0.7729 0.2620 0.2603 0.039 Uiso 1 1 calc R . .
C17 C -0.6179(3) 0.0804(3) 0.3134(2) 0.0288(10) Uani 1 1 d . . .
C18 C -0.7055(4) 0.0384(3) 0.3391(3) 0.0422(13) Uani 1 1 d . . .
H18A H -0.7635 0.0716 0.3540 0.051 Uiso 1 1 calc R . .
C19 C -0.7055(5) -0.0528(4) 0.3425(3) 0.0597(17) Uani 1 1 d . . .
H19A H -0.7645 -0.0822 0.3598 0.072 Uiso 1 1 calc R . .
C21 C -0.1795(3) 1.2232(3) 0.1454(3) 0.0251(9) Uani 1 1 d . . .
C22 C -0.1735(3) 1.1805(3) 0.0800(3) 0.0281(10) Uani 1 1 d . . .
H22A H -0.1349 1.1277 0.0752 0.034 Uiso 1 1 calc R . .
C23 C -0.2235(3) 1.2149(3) 0.0223(3) 0.0335(11) Uani 1 1 d . . .
H23A H -0.2183 1.1865 -0.0229 0.040 Uiso 1 1 calc R . .
C24 C -0.2813(3) 1.2908(3) 0.0302(3) 0.0398(12) Uani 1 1 d . . .
H24A H -0.3152 1.3148 -0.0099 0.048 Uiso 1 1 calc R . .
C25 C -0.2899(3) 1.3321(3) 0.0966(3) 0.0381(12) Uani 1 1 d . . .
H25A H -0.3313 1.3830 0.1028 0.046 Uiso 1 1 calc R . .
C26 C -0.2386(3) 1.2993(3) 0.1536(3) 0.0315(11) Uani 1 1 d . . .
H26A H -0.2434 1.3283 0.1983 0.038 Uiso 1 1 calc R . .
C27 C -0.1284(3) 1.2387(3) 0.2960(2) 0.0249(10) Uani 1 1 d . . .
C28 C -0.1544(3) 1.1979(3) 0.3801(3) 0.0294(10) Uani 1 1 d . . .
H28A H -0.1650 1.1353 0.3967 0.035 Uiso 1 1 calc R . .
C29 C -0.1650(3) 1.2490(3) 0.4396(3) 0.0332(11) Uani 1 1 d . . .
H29A H -0.1805 1.2212 0.4972 0.040 Uiso 1 1 calc R . .
C110 C -0.6221(5) -0.1016(3) 0.3213(3) 0.065(2) Uani 1 1 d . . .
H11A H -0.6236 -0.1645 0.3265 0.078 Uiso 1 1 calc R . .
C111 C -0.5362(5) -0.0591(3) 0.2926(3) 0.0549(16) Uani 1 1 d . . .
H11B H -0.4788 -0.0922 0.2749 0.066 Uiso 1 1 calc R . .
C112 C -0.5337(4) 0.0320(3) 0.2897(3) 0.0390(12) Uani 1 1 d . . .
H11C H -0.4745 0.0610 0.2714 0.047 Uiso 1 1 calc R . .
C113 C -0.5292(3) 0.1969(3) 0.3749(2) 0.0243(9) Uani 1 1 d . . .
C114 C -0.5385(3) 0.1333(3) 0.4494(3) 0.0344(11) Uani 1 1 d . . .
H11D H -0.5868 0.0902 0.4667 0.041 Uiso 1 1 calc R . .
C115 C -0.4784(3) 0.1327(3) 0.4976(3) 0.0419(13) Uani 1 1 d . . .
H11E H -0.4855 0.0896 0.5483 0.050 Uiso 1 1 calc R . .
C116 C -0.4076(3) 0.1946(3) 0.4727(3) 0.0425(13) Uani 1 1 d . . .
H11F H -0.3663 0.1942 0.5066 0.051 Uiso 1 1 calc R . .
C117 C -0.3965(3) 0.2571(3) 0.3987(3) 0.0368(12) Uani 1 1 d . . .
H11G H -0.3471 0.2991 0.3814 0.044 Uiso 1 1 calc R . .
C118 C -0.4570(3) 0.2587(3) 0.3496(3) 0.0288(10) Uani 1 1 d . . .
H11H H -0.4493 0.3018 0.2988 0.035 Uiso 1 1 calc R . .
C119 C -0.5742(3) 0.2617(3) 0.2117(2) 0.0230(9) Uani 1 1 d . . .
C120 C -0.5474(3) 0.2217(3) 0.1427(3) 0.0310(10) Uani 1 1 d . . .
H12B H -0.5449 0.1583 0.1501 0.037 Uiso 1 1 calc R . .
C121 C -0.5244(3) 0.2748(3) 0.0636(3) 0.0427(12) Uani 1 1 d . . .
H12C H -0.5073 0.2480 0.0162 0.051 Uiso 1 1 calc R . .
C122 C -0.5262(4) 0.3667(3) 0.0530(3) 0.0506(14) Uani 1 1 d . . .
H12D H -0.5105 0.4031 -0.0017 0.061 Uiso 1 1 calc R . .
C123 C -0.5507(3) 0.4057(3) 0.1215(3) 0.0444(13) Uani 1 1 d . . .
H12E H -0.5499 0.4690 0.1136 0.053 Uiso 1 1 calc R . .
C124 C -0.5761(3) 0.3546(3) 0.2010(3) 0.0349(11) Uani 1 1 d . . .
H12F H -0.5948 0.3822 0.2479 0.042 Uiso 1 1 calc R . .
C210 C -0.1528(3) 1.3402(3) 0.4150(3) 0.0364(12) Uani 1 1 d . . .
H21A H -0.1627 1.3753 0.4562 0.044 Uiso 1 1 calc R . .
C211 C -0.1263(3) 1.3812(3) 0.3316(3) 0.0325(11) Uani 1 1 d . . .
H21B H -0.1175 1.4441 0.3154 0.039 Uiso 1 1 calc R . .
C212 C -0.1128(3) 1.3308(3) 0.2720(3) 0.0282(10) Uani 1 1 d . . .
H21C H -0.0928 1.3585 0.2144 0.034 Uiso 1 1 calc R . .
C213 C -0.1447(3) 1.0626(3) 0.2589(2) 0.0272(10) Uani 1 1 d . . .
C214 C -0.2421(3) 1.0484(3) 0.2938(3) 0.0410(12) Uani 1 1 d . . .
H21D H -0.2859 1.0981 0.2954 0.049 Uiso 1 1 calc R . .
C215 C -0.2751(3) 0.9619(3) 0.3261(3) 0.0450(13) Uani 1 1 d . . .
H21E H -0.3413 0.9524 0.3498 0.054 Uiso 1 1 calc R . .
C216 C -0.2117(3) 0.8900(3) 0.3238(3) 0.0339(11) Uani 1 1 d . . .
H21F H -0.2343 0.8307 0.3448 0.041 Uiso 1 1 calc R . .
C217 C -0.1158(3) 0.9040(3) 0.2911(2) 0.0317(11) Uani 1 1 d . . .
H21G H -0.0723 0.8541 0.2907 0.038 Uiso 1 1 calc R . .
C218 C -0.0818(3) 0.9897(3) 0.2586(2) 0.0291(10) Uani 1 1 d . . .
H21H H -0.0153 0.9985 0.2360 0.035 Uiso 1 1 calc R . .
C219 C 0.0158(3) 1.1836(3) 0.1595(2) 0.0237(9) Uani 1 1 d . . .
C220 C 0.0831(3) 1.1443(3) 0.2005(3) 0.0295(10) Uani 1 1 d . . .
H22B H 0.0634 1.1115 0.2565 0.035 Uiso 1 1 calc R . .
C221 C 0.1788(3) 1.1531(3) 0.1593(3) 0.0319(11) Uani 1 1 d . . .
H22C H 0.2251 1.1248 0.1865 0.038 Uiso 1 1 calc R . .
C222 C 0.2072(3) 1.2027(3) 0.0794(3) 0.0334(11) Uani 1 1 d . . .
H22D H 0.2732 1.2076 0.0514 0.040 Uiso 1 1 calc R . .
C223 C 0.1409(3) 1.2461(3) 0.0388(3) 0.0308(10) Uani 1 1 d . . .
H22E H 0.1612 1.2825 -0.0157 0.037 Uiso 1 1 calc R . .
C224 C 0.0448(3) 1.2352(3) 0.0788(3) 0.0282(10) Uani 1 1 d . . .
H22F H -0.0013 1.2630 0.0512 0.034 Uiso 1 1 calc R . .

loop_
_atom_site_aniso_label
_atom_site_aniso_U_11
_atom_site_aniso_U_22
_atom_site_aniso_U_33
_atom_site_aniso_U_23
_atom_site_aniso_U_13
_atom_site_aniso_U_12
Ru1 0.01481(16) 0.01788(17) 0.01769(17) 0.00086(14) -0.00482(13) -0.00345(13)
Ru1A 0.01602(17) 0.01944(18) 0.02721(19) -0.00355(15) -0.00264(14) 0.00180(13)
Pt1A 0.01466(11) 0.01734(12) 0.01973(12) -0.00264(9) -0.00563(9) 0.00113(9)
Pt1 0.01271(11) 0.01842(12) 0.01830(12) 0.00253(9) -0.00205(9) -0.00255(9)
Cl1A 0.0177(5) 0.0262(5) 0.0239(5) -0.0018(4) -0.0096(4) -0.0001(4)
Cl1 0.0176(5) 0.0313(6) 0.0220(5) 0.0022(4) -0.0064(4) -0.0062(4)
Cl2 0.0212(5) 0.0246(5) 0.0214(5) -0.0008(4) -0.0074(4) -0.0034(4)
Cl2A 0.0347(6) 0.0303(6) 0.0316(6) -0.0032(5) -0.0122(5) -0.0006(5)
Cl3 0.0297(6) 0.0245(6) 0.0301(6) -0.0099(5) -0.0059(5) -0.0014(4)
Cl3A 0.0204(5) 0.0276(6) 0.0348(6) -0.0075(5) -0.0015(5) 0.0044(4)
Cl4 0.0279(6) 0.0359(6) 0.0286(6) 0.0067(5) -0.0165(5) -0.0113(5)
Cl4A 0.0225(5) 0.0316(6) 0.0392(7) -0.0036(5) -0.0120(5) 0.0016(5)
Cl5 0.0195(5) 0.0264(6) 0.0275(6) -0.0012(5) -0.0005(4) 0.0001(4)
Cl5A 0.0272(6) 0.0258(6) 0.0439(7) -0.0101(5) 0.0048(5) 0.0033(5)
N1 0.0158(17) 0.0173(17) 0.0144(17) -0.0009(14) -0.0022(13) -0.0005(13)
N1A 0.0170(17) 0.0207(18) 0.0185(18) -0.0033(15) -0.0048(14) -0.0011(14)
N2 0.0177(17) 0.0243(19) 0.0143(17) -0.0011(14) -0.0059(14) -0.0054(14)
N2A 0.0185(17) 0.0184(18) 0.0219(19) -0.0031(15) -0.0053(14) 0.0002(14)
S1 0.0209(5) 0.0220(6) 0.0247(6) 0.0018(5) -0.0053(4) -0.0068(4)
S1A 0.0203(6) 0.0234(6) 0.0350(7) -0.0019(5) -0.0008(5) 0.0003(4)
O1 0.0359(18) 0.0358(19) 0.0311(18) -0.0065(15) 0.0030(14) -0.0062(15)
O1A 0.0365(18) 0.0193(16) 0.048(2) -0.0079(15) 0.0023(15) 0.0007(14)
O1S 0.145(5) 0.127(5) 0.095(4) -0.053(3) 0.050(4) -0.079(4)
P1 0.0236(6) 0.0207(6) 0.0239(6) -0.0042(5) -0.0051(5) -0.0025(5)
P2 0.0246(6) 0.0260(6) 0.0211(6) -0.0071(5) -0.0038(5) -0.0020(5)
C1 0.015(2) 0.023(2) 0.023(2) 0.0036(18) -0.0051(17) -0.0007(17)
C1A 0.018(2) 0.022(2) 0.022(2) -0.0054(18) -0.0044(17) 0.0019(17)
C1S 0.065(4) 0.065(4) 0.088(5) -0.008(4) -0.021(4) -0.024(3)
C2 0.015(2) 0.025(2) 0.018(2) -0.0017(18) -0.0024(16) -0.0018(17)
C2A 0.018(2) 0.023(2) 0.024(2) -0.0078(18) -0.0074(18) 0.0045(17)
C2S 0.069(5) 0.094(5) 0.060(4) -0.049(4) 0.024(4) -0.048(4)
C3 0.022(2) 0.017(2) 0.017(2) -0.0031(17) -0.0041(17) 0.0008(17)
C3A 0.015(2) 0.025(2) 0.025(2) -0.0063(19) -0.0034(17) 0.0021(17)
C3S 0.030(4) 0.156(8) 0.150(8) -0.099(7) -0.002(4) -0.001(4)
C4 0.014(2) 0.025(2) 0.020(2) -0.0035(18) -0.0013(17) -0.0036(17)
C4A 0.017(2) 0.023(2) 0.019(2) -0.0051(18) -0.0056(17) 0.0011(17)
C5 0.032(3) 0.034(3) 0.033(3) -0.002(2) -0.012(2) -0.013(2)
C5A 0.051(3) 0.059(4) 0.029(3) 0.001(3) 0.007(2) -0.014(3)
C6A 0.023(3) 0.035(3) 0.089(4) -0.005(3) -0.013(3) 0.002(2)
C6 0.035(3) 0.032(3) 0.034(3) 0.009(2) -0.013(2) -0.011(2)
C11 0.021(2) 0.028(2) 0.027(2) -0.008(2) -0.0019(19) -0.0034(18)
C12 0.031(3) 0.034(3) 0.027(3) -0.002(2) -0.007(2) 0.004(2)
C13 0.032(3) 0.035(3) 0.029(3) -0.003(2) 0.004(2) 0.004(2)
C14 0.020(2) 0.035(3) 0.047(3) -0.012(2) -0.002(2) 0.003(2)
C15 0.025(2) 0.043(3) 0.044(3) -0.014(2) -0.012(2) 0.004(2)
C16 0.025(2) 0.044(3) 0.030(3) -0.014(2) -0.007(2) 0.005(2)
C17 0.040(3) 0.021(2) 0.024(2) -0.0020(19) -0.006(2) -0.009(2)
C18 0.052(3) 0.043(3) 0.033(3) -0.001(2) -0.010(2) -0.025(3)
C19 0.106(5) 0.038(3) 0.040(3) 0.006(3) -0.029(3) -0.041(3)
C21 0.023(2) 0.027(2) 0.026(2) -0.0078(19) -0.0056(18) -0.0028(18)
C22 0.027(2) 0.030(2) 0.030(3) -0.009(2) -0.009(2) -0.0012(19)
C23 0.033(3) 0.045(3) 0.024(2) -0.013(2) -0.005(2) -0.005(2)
C24 0.035(3) 0.048(3) 0.037(3) -0.010(2) -0.013(2) 0.003(2)
C25 0.042(3) 0.036(3) 0.035(3) -0.010(2) -0.011(2) 0.013(2)
C26 0.034(3) 0.036(3) 0.028(3) -0.013(2) -0.009(2) 0.001(2)
C27 0.022(2) 0.031(2) 0.023(2) -0.010(2) -0.0061(18) 0.0045(18)
C28 0.027(2) 0.034(3) 0.028(3) -0.008(2) -0.007(2) 0.001(2)
C29 0.028(2) 0.055(3) 0.019(2) -0.012(2) -0.0062(19) 0.001(2)
C110 0.157(7) 0.021(3) 0.024(3) 0.001(2) -0.034(4) -0.023(4)
C111 0.110(5) 0.022(3) 0.025(3) -0.005(2) -0.013(3) 0.014(3)
C112 0.056(3) 0.028(3) 0.032(3) -0.007(2) -0.010(2) 0.000(2)
C113 0.022(2) 0.023(2) 0.025(2) -0.0051(19) -0.0027(18) 0.0016(18)
C114 0.030(3) 0.033(3) 0.035(3) 0.005(2) -0.009(2) -0.007(2)
C115 0.034(3) 0.048(3) 0.037(3) 0.016(2) -0.015(2) -0.011(2)
C116 0.036(3) 0.053(3) 0.039(3) 0.001(3) -0.020(2) -0.005(2)
C117 0.030(3) 0.037(3) 0.041(3) 0.002(2) -0.009(2) -0.011(2)
C118 0.031(2) 0.023(2) 0.030(3) 0.0027(19) -0.010(2) -0.0057(19)
C119 0.024(2) 0.019(2) 0.023(2) -0.0016(18) -0.0039(18) -0.0008(17)
C120 0.031(3) 0.030(3) 0.028(3) -0.004(2) -0.003(2) -0.001(2)
C121 0.046(3) 0.048(3) 0.030(3) -0.009(2) -0.005(2) 0.007(3)
C122 0.060(4) 0.046(3) 0.028(3) 0.010(3) -0.001(3) 0.010(3)
C123 0.052(3) 0.027(3) 0.040(3) 0.000(2) 0.002(3) 0.003(2)
C124 0.041(3) 0.026(3) 0.032(3) -0.003(2) -0.005(2) 0.005(2)
C210 0.028(3) 0.049(3) 0.041(3) -0.025(3) -0.011(2) 0.003(2)
C211 0.030(3) 0.035(3) 0.038(3) -0.018(2) -0.010(2) -0.005(2)
C212 0.023(2) 0.033(3) 0.028(2) -0.009(2) -0.0030(19) -0.0042(19)
C213 0.028(2) 0.029(2) 0.026(2) -0.008(2) -0.0077(19) -0.0044(19)
C214 0.031(3) 0.034(3) 0.053(3) 0.000(2) -0.011(2) -0.002(2)
C215 0.036(3) 0.042(3) 0.055(3) 0.000(3) -0.015(3) -0.011(2)
C216 0.048(3) 0.029(3) 0.026(3) 0.000(2) -0.013(2) -0.012(2)
C217 0.044(3) 0.029(3) 0.023(2) -0.008(2) -0.008(2) 0.001(2)
C218 0.035(3) 0.031(3) 0.022(2) -0.011(2) -0.004(2) -0.002(2)
C219 0.023(2) 0.028(2) 0.021(2) -0.0120(19) -0.0020(18) -0.0034(18)
C220 0.030(2) 0.034(3) 0.029(3) -0.014(2) -0.009(2) -0.003(2)
C221 0.028(2) 0.039(3) 0.033(3) -0.015(2) -0.011(2) 0.001(2)
C222 0.024(2) 0.048(3) 0.033(3) -0.019(2) -0.006(2) -0.003(2)
C223 0.035(3) 0.032(3) 0.026(2) -0.009(2) -0.004(2) -0.012(2)
C224 0.029(2) 0.033(3) 0.024(2) -0.010(2) -0.0060(19) -0.003(2)

loop_
_atom_type_symbol
_atom_type_description
_atom_type_scat_dispersion_real
_atom_type_scat_dispersion_imag
_atom_type_scat_source
C C 0.0033 0.0016 'International Tables Vol C Tables 4.2.6.8 and 6.1.1.4'
H H 0.0000 0.0000 'International Tables Vol C Tables 4.2.6.8 and 6.1.1.4'
N N 0.0061 0.0033 'International Tables Vol C Tables 4.2.6.8 and 6.1.1.4'
P P 0.1023 0.0942 'International Tables Vol C Tables 4.2.6.8 and 6.1.1.4'
Cl Cl 0.1484 0.1585 'International Tables Vol C Tables 4.2.6.8 and 6.1.1.4'
Ru Ru -1.2594 0.8363 'International Tables Vol C Tables 4.2.6.8 and 6.1.1.4'
Pt Pt -1.7033 8.3905 'International Tables Vol C Tables 4.2.6.8 and 6.1.1.4'
S S 0.1246 0.1234 'International Tables Vol C Tables 4.2.6.8 and 6.1.1.4'
O O 0.0106 0.0060 'International Tables Vol C Tables 4.2.6.8 and 6.1.1.4'

loop_
_geom_angle_atom_site_label_1
_geom_angle_atom_site_label_2
_geom_angle_atom_site_label_3
_geom_angle
_geom_angle_site_symmetry_1
_geom_angle_site_symmetry_3
_geom_angle_publ_flag
N2 Ru1 S1 178.52(9) . . ?
N2 Ru1 Cl4 88.62(8) . . ?
S1 Ru1 Cl4 92.82(4) . . ?
N2 Ru1 Cl2 88.75(8) . . ?
S1 Ru1 Cl2 89.81(4) . . ?
Cl4 Ru1 Cl2 177.32(4) . . ?
N2 Ru1 Cl3 89.27(9) . . ?
S1 Ru1 Cl3 91.09(4) . . ?
Cl4 Ru1 Cl3 88.97(4) . . ?
Cl2 Ru1 Cl3 91.48(4) . . ?
N2 Ru1 Cl5 88.71(9) . . ?
S1 Ru1 Cl5 90.97(4) . . ?
Cl4 Ru1 Cl5 89.04(4) . . ?
Cl2 Ru1 Cl5 90.42(4) . . ?
Cl3 Ru1 Cl5 177.20(4) . . ?
N2A Ru1A S1A 178.51(9) . . ?
N2A Ru1A Cl3A 87.97(9) . . ?
S1A Ru1A Cl3A 90.61(4) . . ?
N2A Ru1A Cl2A 87.39(9) . . ?
S1A Ru1A Cl2A 93.08(4) . . ?
Cl3A Ru1A Cl2A 91.41(4) . . ?
N2A Ru1A Cl5A 90.44(9) . . ?
S1A Ru1A Cl5A 90.97(4) . . ?
Cl3A Ru1A Cl5A 178.13(4) . . ?
Cl2A Ru1A Cl5A 89.50(4) . . ?
N2A Ru1A Cl4A 89.44(9) . . ?
S1A Ru1A Cl4A 90.10(4) . . ?
Cl3A Ru1A Cl4A 89.08(4) . . ?
Cl2A Ru1A Cl4A 176.77(4) . . ?
Cl5A Ru1A Cl4A 89.91(4) . . ?
N1A Pt1A N1A 180.000(1) 2_575 . ?
N1A Pt1A Cl1A 89.05(9) 2_575 . ?
N1A Pt1A Cl1A 90.95(9) . . ?
N1A Pt1A Cl1A 90.95(9) 2_575 2_575 ?
N1A Pt1A Cl1A 89.05(9) . 2_575 ?
Cl1A Pt1A Cl1A 180.0 . 2_575 ?
N1 Pt1 N1 180.00(14) 2_257 . ?
N1 Pt1 Cl1 89.09(9) 2_257 2_257 ?
N1 Pt1 Cl1 90.91(9) . 2_257 ?
N1 Pt1 Cl1 90.91(9) 2_257 . ?
N1 Pt1 Cl1 89.09(9) . . ?
Cl1 Pt1 Cl1 180.0 2_257 . ?
C4 N1 C1 117.3(3) . . ?
C4 N1 Pt1 121.7(2) . . ?
C1 N1 Pt1 120.9(3) . . ?
C1A N1A C4A 117.0(3) . . ?
C1A N1A Pt1A 120.7(2) . . ?
C4A N1A Pt1A 122.3(3) . . ?
C2 N2 C3 116.3(3) . . ?
C2 N2 Ru1 121.1(2) . . ?
C3 N2 Ru1 122.6(3) . . ?
C3A N2A C2A 116.5(3) . . ?
C3A N2A Ru1A 122.1(2) . . ?
C2A N2A Ru1A 121.3(3) . . ?
O1 S1 C5 108.01(19) . . ?
O1 S1 C6 105.98(19) . . ?
C5 S1 C6 100.1(2) . . ?
O1 S1 Ru1 116.75(12) . . ?
C5 S1 Ru1 113.12(15) . . ?
C6 S1 Ru1 111.41(14) . . ?
O1A S1A C6A 106.4(2) . . ?
O1A S1A C5A 107.3(2) . . ?
C6A S1A C5A 99.3(2) . . ?
O1A S1A Ru1A 118.44(12) . . ?
C6A S1A Ru1A 112.03(16) . . ?
C5A S1A Ru1A 111.49(17) . . ?
C17 P1 C11 108.73(19) . . ?
C17 P1 C113 104.90(19) . . ?
C11 P1 C113 111.77(19) . . ?
C17 P1 C119 110.39(19) . . ?
C11 P1 C119 108.44(19) . . ?
C113 P1 C119 112.53(19) . . ?
C27 P2 C21 110.57(19) . . ?
C27 P2 C213 110.58(19) . . ?
C21 P2 C213 106.48(19) . . ?
C27 P2 C219 107.07(18) . . ?
C21 P2 C219 110.02(19) . . ?
C213 P2 C219 112.16(19) . . ?
N1 C1 C2 120.7(4) . . ?
N1A C1A C2A 121.6(4) . . ?
N2 C2 C1 122.4(4) . . ?
N2A C2A C1A 121.5(4) . . ?
O1S C2S C1S 120.6(8) . . ?
O1S C2S C3S 123.6(7) . . ?
C1S C2S C3S 115.7(6) . . ?
N2 C3 C4 122.1(4) . . ?
N2A C3A C4A 122.0(4) . . ?
N1 C4 C3 121.3(3) . . ?
N1A C4A C3A 121.3(4) . . ?
C12 C11 C16 120.4(4) . . ?
C12 C11 P1 121.1(3) . . ?
C16 C11 P1 118.0(3) . . ?
C11 C12 C13 119.1(4) . . ?
C14 C13 C12 120.6(4) . . ?
C13 C14 C15 119.9(4) . . ?
C16 C15 C14 120.3(4) . . ?
C15 C16 C11 119.7(4) . . ?
C112 C17 C18 120.5(4) . . ?
C112 C17 P1 118.7(3) . . ?
C18 C17 P1 120.8(4) . . ?
C19 C18 C17 118.3(5) . . ?
C110 C19 C18 121.4(5) . . ?
C26 C21 C22 119.7(4) . . ?
C26 C21 P2 123.1(3) . . ?
C22 C21 P2 117.2(3) . . ?
C23 C22 C21 120.1(4) . . ?
C22 C23 C24 120.0(4) . . ?
C23 C24 C25 120.3(4) . . ?
C26 C25 C24 120.1(4) . . ?
C25 C26 C21 119.9(4) . . ?
C28 C27 C212 119.9(4) . . ?
C28 C27 P2 122.2(3) . . ?
C212 C27 P2 117.8(3) . . ?
C27 C28 C29 119.5(4) . . ?
C210 C29 C28 119.9(4) . . ?
C19 C110 C111 120.0(5) . . ?
C110 C111 C112 119.9(5) . . ?
C17 C112 C111 119.8(5) . . ?
C118 C113 C114 119.2(4) . . ?
C118 C113 P1 122.7(3) . . ?
C114 C113 P1 118.2(3) . . ?
C115 C114 C113 120.4(4) . . ?
C114 C115 C116 120.2(4) . . ?
C117 C116 C115 120.2(4) . . ?
C116 C117 C118 120.2(4) . . ?
C117 C118 C113 119.8(4) . . ?
C120 C119 C124 120.3(4) . . ?
C120 C119 P1 121.1(3) . . ?
C124 C119 P1 118.5(3) . . ?
C121 C120 C119 119.5(4) . . ?
C120 C121 C122 120.2(4) . . ?
C123 C122 C121 120.0(4) . . ?
C124 C123 C122 121.1(4) . . ?
C123 C124 C119 118.9(4) . . ?
C29 C210 C211 120.9(4) . . ?
C212 C211 C210 119.7(4) . . ?
C211 C212 C27 120.0(4) . . ?
C218 C213 C214 119.2(4) . . ?
C218 C213 P2 123.7(3) . . ?
C214 C213 P2 117.1(3) . . ?
C215 C214 C213 120.2(4) . . ?
C216 C215 C214 119.9(4) . . ?
C217 C216 C215 119.9(4) . . ?
C216 C217 C218 120.9(4) . . ?
C213 C218 C217 119.9(4) . . ?
C220 C219 C224 120.1(4) . . ?
C220 C219 P2 119.4(3) . . ?
C224 C219 P2 120.2(3) . . ?
C221 C220 C219 119.6(4) . . ?
C222 C221 C220 120.2(4) . . ?
C221 C222 C223 121.0(4) . . ?
C224 C223 C222 119.0(4) . . ?
C223 C224 C219 120.0(4) . . ?

loop_
_geom_bond_atom_site_label_1
_geom_bond_atom_site_label_2
_geom_bond_distance
_geom_bond_site_symmetry_2
_geom_bond_publ_flag
Ru1 N2 2.101(3) . ?
Ru1 S1 2.2885(10) . ?
Ru1 Cl4 2.3436(10) . ?
Ru1 Cl2 2.3481(10) . ?
Ru1 Cl3 2.3522(10) . ?
Ru1 Cl5 2.3530(10) . ?
Ru1A N2A 2.103(3) . ?
Ru1A S1A 2.2894(11) . ?
Ru1A Cl3A 2.3285(10) . ?
Ru1A Cl2A 2.3510(11) . ?
Ru1A Cl5A 2.3640(10) . ?
Ru1A Cl4A 2.3659(11) . ?
Pt1A N1A 2.024(3) 2_575 ?
Pt1A N1A 2.024(3) . ?
Pt1A Cl1A 2.2893(9) . ?
Pt1A Cl1A 2.2893(9) 2_575 ?
Pt1 N1 2.013(3) 2_257 ?
Pt1 N1 2.013(3) . ?
Pt1 Cl1 2.2998(9) 2_257 ?
Pt1 Cl1 2.2998(9) . ?
N1 C4 1.338(4) . ?
N1 C1 1.354(4) . ?
N1A C1A 1.342(4) . ?
N1A C4A 1.344(4) . ?
N2 C2 1.335(4) . ?
N2 C3 1.349(4) . ?
N2A C3A 1.345(4) . ?
N2A C2A 1.346(4) . ?
S1 O1 1.483(3) . ?
S1 C5 1.751(4) . ?
S1 C6 1.752(4) . ?
S1A O1A 1.475(3) . ?
S1A C6A 1.768(4) . ?
S1A C5A 1.777(4) . ?
O1S C2S 1.217(7) . ?
P1 C17 1.787(4) . ?
P1 C11 1.791(4) . ?
P1 C113 1.790(4) . ?
P1 C119 1.795(4) . ?
P2 C27 1.790(4) . ?
P2 C21 1.789(4) . ?
P2 C213 1.801(4) . ?
P2 C219 1.803(4) . ?
C1 C2 1.376(5) . ?
C1A C2A 1.378(5) . ?
C1S C2S 1.454(8) . ?
C2S C3S 1.505(9) . ?
C3 C4 1.371(5) . ?
C3A C4A 1.372(5) . ?
C11 C12 1.387(5) . ?
C11 C16 1.390(5) . ?
C12 C13 1.391(5) . ?
C13 C14 1.377(6) . ?
C14 C15 1.386(6) . ?
C15 C16 1.379(5) . ?
C17 C112 1.386(6) . ?
C17 C18 1.398(6) . ?
C18 C19 1.386(6) . ?
C19 C110 1.375(8) . ?
C21 C26 1.396(5) . ?
C21 C22 1.396(5) . ?
C22 C23 1.378(6) . ?
C23 C24 1.385(6) . ?
C24 C25 1.389(6) . ?
C25 C26 1.379(6) . ?
C27 C28 1.387(5) . ?
C27 C212 1.399(5) . ?
C28 C29 1.386(5) . ?
C29 C210 1.378(6) . ?
C110 C111 1.378(7) . ?
C111 C112 1.388(6) . ?
C113 C118 1.393(5) . ?
C113 C114 1.399(5) . ?
C114 C115 1.366(6) . ?
C115 C116 1.379(6) . ?
C116 C117 1.381(6) . ?
C117 C118 1.381(6) . ?
C119 C120 1.391(5) . ?
C119 C124 1.393(5) . ?
C120 C121 1.376(6) . ?
C121 C122 1.377(6) . ?
C122 C123 1.375(6) . ?
C123 C124 1.370(6) . ?
C210 C211 1.379(6) . ?
C211 C212 1.372(5) . ?
C213 C218 1.383(5) . ?
C213 C214 1.398(5) . ?
C214 C215 1.388(6) . ?
C215 C216 1.376(6) . ?
C216 C217 1.373(6) . ?
C217 C218 1.384(5) . ?
C219 C220 1.389(5) . ?
C219 C224 1.393(5) . ?
C220 C221 1.382(5) . ?
C221 C222 1.370(6) . ?
C222 C223 1.391(6) . ?
C223 C224 1.385(5) . ?

loop_
_platon_squeeze_void_nr
_platon_squeeze_void_average_x
_platon_squeeze_void_average_y
_platon_squeeze_void_average_z
_platon_squeeze_void_volume
_platon_squeeze_void_count_electrons
1 0.000 0.000 0.500 129.9 27.7
2 0.379 0.355 0.476 18.1 3.0
3 0.620 0.645 0.524 18.1 2.8
